data_7125291
loop_
_publ_author_name
'Tan, Yan-Xi'
'Yang, Xue'
'Li, Bei-Bei'
'Yuan, Daqiang'

_publ_section_title
;
 Rational design of a flu-type heterometallic cluster-based Zr-MOF.
;
_journal_issue 94
_journal_name_full 'Chemical communications (Cambridge, England)'
_journal_page_first 13671
_journal_page_last 13674
_journal_paper_doi 10.1039/c6cc08191f
_journal_volume 52
_journal_year 2016
_chemical_formula_sum 'C24 H24 Cu4 I4 N4 O16 Zr3'
_chemical_formula_weight 1659.89
_space_group_crystal_system tetragonal
_space_group_IT_number 139
_space_group_name_Hall '-I 4 2'
_space_group_name_H-M_alt 'I 4/m m m'
_atom_sites_solution_hydrogens mixed
_audit_creation_method SHELXL-2014/7
_audit_update_record
;
2016-10-03 deposited with the CCDC.
2016-10-26 downloaded from the CCDC.
;
_cell_angle_alpha 90
_cell_angle_beta 90
_cell_angle_gamma 90
_cell_formula_units_Z 4
_cell_length_a 17.5411(5)
_cell_length_b 17.5411(5)
_cell_length_c 34.6975(15)
_cell_measurement_reflns_used 4614
_cell_measurement_temperature 240.0(1)
_cell_measurement_theta_max 69.5850
_cell_measurement_theta_min 5.6840
_cell_volume 10676.1(6)
_computing_cell_refinement
;
CrysAlisPro, Agilent Technologies,
Version 1.171.37.35 (release 13-08-2014 CrysAlis171 .NET)
(compiled Aug 13 2014,18:06:01)
;
_computing_data_collection
;
CrysAlisPro, Agilent Technologies,
Version 1.171.37.35 (release 13-08-2014 CrysAlis171 .NET)
(compiled Aug 13 2014,18:06:01)
;
_computing_data_reduction
;
CrysAlisPro, Agilent Technologies,
Version 1.171.37.35 (release 13-08-2014 CrysAlis171 .NET)
(compiled Aug 13 2014,18:06:01)
;
_computing_structure_refinement 'SHELXL-2014/7 (Sheldrick, 2014)'
_diffrn_ambient_temperature 240.0(1)
_diffrn_detector_area_resol_mean 10.5594
_diffrn_measured_fraction_theta_full 0.980
_diffrn_measured_fraction_theta_max 0.970
_diffrn_measurement_device_type 'SuperNova, Dual, Cu at zero, Atlas'
_diffrn_measurement_method '\w scans'
_diffrn_radiation_type CuK\a
_diffrn_radiation_wavelength 1.54184
_diffrn_reflns_av_R_equivalents 0.0234
_diffrn_reflns_av_unetI/netI 0.0222
_diffrn_reflns_Laue_measured_fraction_full 0.980
_diffrn_reflns_Laue_measured_fraction_max 0.970
_diffrn_reflns_limit_h_max 21
_diffrn_reflns_limit_h_min -13
_diffrn_reflns_limit_k_max 15
_diffrn_reflns_limit_k_min -19
_diffrn_reflns_limit_l_max 38
_diffrn_reflns_limit_l_min -40
_diffrn_reflns_number 8666
_diffrn_reflns_point_group_measured_fraction_full 0.980
_diffrn_reflns_point_group_measured_fraction_max 0.970
_diffrn_reflns_theta_full 67.684
_diffrn_reflns_theta_max 70.063
_diffrn_reflns_theta_min 4.382
_diffrn_source 'sealed X-ray tube'
_exptl_absorpt_coefficient_mu 12.488
_exptl_absorpt_correction_T_max 1.00000
_exptl_absorpt_correction_T_min 0.77470
_exptl_absorpt_correction_type multi-scan
_exptl_absorpt_process_details
;
CrysAlisPro, Agilent Technologies,
Version 1.171.37.35 (release 13-08-2014 CrysAlis171 .NET)
(compiled Aug 13 2014,18:06:01)
Empirical absorption correction using spherical harmonics,
 implemented in SCALE3 ABSPACK scaling algorithm.
;
_exptl_crystal_colour yellow
_exptl_crystal_density_diffrn 1.033
_exptl_crystal_description prism
_exptl_crystal_F_000 3088
_exptl_crystal_size_max 0.230
_exptl_crystal_size_mid 0.210
_exptl_crystal_size_min 0.200
_refine_diff_density_max 0.965
_refine_diff_density_min -0.676
_refine_diff_density_rms 0.078
_refine_ls_extinction_method none
_refine_ls_goodness_of_fit_ref 1.061
_refine_ls_hydrogen_treatment constr
_refine_ls_matrix_type full
_refine_ls_number_parameters 86
_refine_ls_number_reflns 2805
_refine_ls_number_restraints 0
_refine_ls_restrained_S_all 1.061
_refine_ls_R_factor_all 0.0391
_refine_ls_R_factor_gt 0.0343
_refine_ls_shift/su_max 0.001
_refine_ls_shift/su_mean 0.000
_refine_ls_structure_factor_coef Fsqd
_refine_ls_weighting_details 'w=1/[\s^2^(Fo^2^)+(0.0625P)^2^+10.6019P] where P=(Fo^2^+2Fc^2^)/3'
_refine_ls_weighting_scheme calc
_refine_ls_wR_factor_gt 0.0967
_refine_ls_wR_factor_ref 0.1011
_reflns_Friedel_coverage 0.000
_reflns_number_gt 2483
_reflns_number_total 2805
_reflns_threshold_expression 'I > 2\s(I)'
_cod_data_source_file c6cc08191f2.cif
_cod_data_source_block CuZrMOF
_cod_original_cell_volume 10676.1(8)
_cod_database_code 7125291
_shelx_shelxl_version_number 2014/7
_shelx_space_group_comment
;
The symmetry employed for this shelxl refinement is uniquely defined
by the following loop, which should always be used as a source of
symmetry information in preference to the above space-group names.
They are only intended as comments.
;
_shelx_estimated_absorpt_t_min 0.161
_shelx_estimated_absorpt_t_max 0.189

loop_
_space_group_symop_operation_xyz
'x, y, z'
'-y, x, z'
'-x, -y, z'
'y, -x, z'
'x, -y, -z'
'-x, y, -z'
'y, x, -z'
'-y, -x, -z'
'x+1/2, y+1/2, z+1/2'
'-y+1/2, x+1/2, z+1/2'
'-x+1/2, -y+1/2, z+1/2'
'y+1/2, -x+1/2, z+1/2'
'x+1/2, -y+1/2, -z+1/2'
'-x+1/2, y+1/2, -z+1/2'
'y+1/2, x+1/2, -z+1/2'
'-y+1/2, -x+1/2, -z+1/2'
'-x, -y, -z'
'y, -x, -z'
'x, y, -z'
'-y, x, -z'
'-x, y, z'
'x, -y, z'
'-y, -x, z'
'y, x, z'
'-x+1/2, -y+1/2, -z+1/2'
'y+1/2, -x+1/2, -z+1/2'
'x+1/2, y+1/2, -z+1/2'
'-y+1/2, x+1/2, -z+1/2'
'-x+1/2, y+1/2, z+1/2'
'x+1/2, -y+1/2, z+1/2'
'-y+1/2, -x+1/2, z+1/2'
'y+1/2, x+1/2, z+1/2'

loop_
_atom_site_label
_atom_site_type_symbol
_atom_site_fract_x
_atom_site_fract_y
_atom_site_fract_z
_atom_site_U_iso_or_equiv
_atom_site_adp_type
_atom_site_occupancy
_atom_site_site_symmetry_order
_atom_site_calc_flag
_atom_site_refinement_flags_posn
_atom_site_refinement_flags_adp
_atom_site_refinement_flags_occupancy
I1 I 0.13152(2) 0.5000 0.20625(2) 0.07546(17) Uani 1 2 d S T P
Zr1 Zr 0.5000 0.5000 0.42941(2) 0.03527(17) Uani 1 8 d S T P
Zr2 Zr 0.64249(3) 0.5000 0.5000 0.04203(15) Uani 1 4 d S T P
Cu1 Cu 0.07503(4) 0.5000 0.27671(2) 0.0678(3) Uani 1 2 d S T P
O1 O 0.30039(19) 0.5000 0.44101(9) 0.0646(10) Uani 1 2 d S T P
O2 O 0.39287(17) 0.5000 0.39645(8) 0.0481(7) Uani 1 2 d S T P
O3 O 0.5714(2) 0.4286(2) 0.46550(11) 0.0796(13) Uani 1 2 d S T P
H3O H 0.5982 0.4018 0.4517 0.096 Uiso 1 2 calc R U P
O4 O 0.7246(2) 0.4061(3) 0.5000 0.0794(12) Uani 1 2 d S T P
H4O H 0.7679 0.4238 0.5000 0.095 Uiso 1 2 d R U P
N1 N 0.1572(3) 0.5000 0.31774(13) 0.0766(15) Uani 1 2 d S T P
C1 C 0.2311(3) 0.5000 0.30932(15) 0.0823(19) Uani 1 2 d S T P
H1 H 0.2461 0.5000 0.2830 0.099 Uiso 1 2 calc R U P
C2 C 0.2869(3) 0.5000 0.33757(15) 0.0798(19) Uani 1 2 d S T P
H2 H 0.3394 0.5000 0.3308 0.096 Uiso 1 2 calc R U P
C3 C 0.2650(3) 0.5000 0.37544(13) 0.0566(12) Uani 1 2 d S T P
C4 C 0.1901(4) 0.5000 0.38379(15) 0.098(3) Uani 1 2 d S T P
H4 H 0.1733 0.5000 0.4098 0.117 Uiso 1 2 calc R U P
C5 C 0.1380(4) 0.5000 0.35381(19) 0.114(4) Uani 1 2 d S T P
H5 H 0.0853 0.5000 0.3600 0.137 Uiso 1 2 calc R U P
C6 C 0.3249(3) 0.5000 0.40693(13) 0.0561(11) Uani 1 2 d S T P

loop_
_atom_site_aniso_label
_atom_site_aniso_U_11
_atom_site_aniso_U_22
_atom_site_aniso_U_33
_atom_site_aniso_U_23
_atom_site_aniso_U_13
_atom_site_aniso_U_12
I1 0.0587(2) 0.1248(4) 0.0428(2) 0.000 0.00750(13) 0.000
Zr1 0.0435(2) 0.0435(2) 0.0187(3) 0.000 0.000 0.000
Zr2 0.0417(3) 0.0622(3) 0.0221(2) 0.000 0.000 0.000
Cu1 0.0573(4) 0.1090(7) 0.0372(4) 0.000 -0.0135(3) 0.000
O1 0.0486(17) 0.118(3) 0.0276(15) 0.000 -0.0072(13) 0.000
O2 0.0455(16) 0.0666(18) 0.0321(14) 0.000 -0.0093(12) 0.000
O3 0.0933(19) 0.0933(19) 0.052(2) 0.0315(16) -0.0315(16) -0.041(2)
O4 0.068(2) 0.118(3) 0.052(2) 0.000 0.000 0.038(2)
N1 0.057(2) 0.139(5) 0.034(2) 0.000 -0.0157(19) 0.000
C1 0.065(3) 0.151(6) 0.032(2) 0.000 -0.011(2) 0.000
C2 0.049(3) 0.153(6) 0.038(3) 0.000 -0.007(2) 0.000
C3 0.048(2) 0.091(3) 0.030(2) 0.000 -0.0066(18) 0.000
C4 0.061(3) 0.202(9) 0.030(2) 0.000 -0.008(2) 0.000
C5 0.049(3) 0.252(12) 0.040(3) 0.000 -0.005(2) 0.000
C6 0.054(3) 0.082(3) 0.032(2) 0.000 -0.0099(19) 0.000

loop_
_atom_type_symbol
_atom_type_description
_atom_type_scat_dispersion_real
_atom_type_scat_dispersion_imag
_atom_type_scat_source
C C 0.0181 0.0091 'International Tables Vol C Tables 4.2.6.8 and 6.1.1.4'
H H 0.0000 0.0000 'International Tables Vol C Tables 4.2.6.8 and 6.1.1.4'
N N 0.0311 0.0180 'International Tables Vol C Tables 4.2.6.8 and 6.1.1.4'
O O 0.0492 0.0322 'International Tables Vol C Tables 4.2.6.8 and 6.1.1.4'
Cu Cu -1.9646 0.5888 'International Tables Vol C Tables 4.2.6.8 and 6.1.1.4'
I I -0.3257 6.8362 'International Tables Vol C Tables 4.2.6.8 and 6.1.1.4'
Zr Zr -0.1862 2.2449 'International Tables Vol C Tables 4.2.6.8 and 6.1.1.4'

loop_
_geom_angle_atom_site_label_1
_geom_angle_atom_site_label_2
_geom_angle_atom_site_label_3
_geom_angle
_geom_angle_site_symmetry_1
_geom_angle_site_symmetry_3
Cu1 I1 Cu1 58.67(2) . 26_455
Cu1 I1 Cu1 58.67(2) . 28
Cu1 I1 Cu1 57.85(3) 26_455 28
O3 Zr1 O3 70.52(13) . 2_655
O3 Zr1 O3 70.51(13) . 4_565
O3 Zr1 O3 109.4(3) 2_655 4_565
O3 Zr1 O3 109.4(3) . 3_665
O3 Zr1 O3 70.51(13) 2_655 3_665
O3 Zr1 O3 70.51(13) 4_565 3_665
O3 Zr1 O2 142.50(10) . .
O3 Zr1 O2 142.50(10) 2_655 .
O3 Zr1 O2 78.88(12) 4_565 .
O3 Zr1 O2 78.88(12) 3_665 .
O3 Zr1 O2 78.88(12) . 2_655
O3 Zr1 O2 142.50(3) 2_655 2_655
O3 Zr1 O2 78.88(12) 4_565 2_655
O3 Zr1 O2 142.50(3) 3_665 2_655
O2 Zr1 O2 74.32(8) . 2_655
O3 Zr1 O2 142.50(3) . 4_565
O3 Zr1 O2 78.88(12) 2_655 4_565
O3 Zr1 O2 142.50(3) 4_565 4_565
O3 Zr1 O2 78.88(12) 3_665 4_565
O2 Zr1 O2 74.32(8) . 4_565
O2 Zr1 O2 117.35(16) 2_655 4_565
O3 Zr1 O2 78.88(12) . 3_665
O3 Zr1 O2 78.88(12) 2_655 3_665
O3 Zr1 O2 142.50(3) 4_565 3_665
O3 Zr1 O2 142.50(3) 3_665 3_665
O2 Zr1 O2 117.36(16) . 3_665
O2 Zr1 O2 74.32(8) 2_655 3_665
O2 Zr1 O2 74.32(8) 4_565 3_665
O3 Zr1 Zr2 35.26(6) . .
O3 Zr1 Zr2 35.26(6) 2_655 .
O3 Zr1 Zr2 90.46(12) 4_565 .
O3 Zr1 Zr2 90.46(12) 3_665 .
O2 Zr1 Zr2 166.90(8) . .
O2 Zr1 Zr2 111.34(5) 2_655 .
O2 Zr1 Zr2 111.34(5) 4_565 .
O2 Zr1 Zr2 75.74(8) 3_665 .
O3 Zr1 Zr2 90.46(12) . 2_655
O3 Zr1 Zr2 35.26(6) 2_655 2_655
O3 Zr1 Zr2 90.46(12) 4_565 2_655
O3 Zr1 Zr2 35.26(6) 3_665 2_655
O2 Zr1 Zr2 111.34(5) . 2_655
O2 Zr1 Zr2 166.90(8) 2_655 2_655
O2 Zr1 Zr2 75.74(8) 4_565 2_655
O2 Zr1 Zr2 111.34(5) 3_665 2_655
Zr2 Zr1 Zr2 60.666(10) . 2_655
O3 Zr1 Zr2 35.26(6) . 18_566
O3 Zr1 Zr2 90.46(12) 2_655 18_566
O3 Zr1 Zr2 35.26(6) 4_565 18_566
O3 Zr1 Zr2 90.46(12) 3_665 18_566
O2 Zr1 Zr2 111.34(5) . 18_566
O2 Zr1 Zr2 75.74(8) 2_655 18_566
O2 Zr1 Zr2 166.90(8) 4_565 18_566
O2 Zr1 Zr2 111.34(5) 3_665 18_566
Zr2 Zr1 Zr2 60.666(10) . 18_566
Zr2 Zr1 Zr2 91.158(17) 2_655 18_566
O3 Zr1 Zr2 90.46(12) . 17_666
O3 Zr1 Zr2 90.46(12) 2_655 17_666
O3 Zr1 Zr2 35.26(6) 4_565 17_666
O3 Zr1 Zr2 35.26(6) 3_665 17_666
O2 Zr1 Zr2 75.74(8) . 17_666
O2 Zr1 Zr2 111.34(5) 2_655 17_666
O2 Zr1 Zr2 111.34(5) 4_565 17_666
O2 Zr1 Zr2 166.90(8) 3_665 17_666
Zr2 Zr1 Zr2 91.158(17) . 17_666
Zr2 Zr1 Zr2 60.667(10) 2_655 17_666
Zr2 Zr1 Zr2 60.667(10) 18_566 17_666
O3 Zr2 O3 71.8(2) 20_656 19_556
O3 Zr2 O3 68.22(16) 20_656 2_655
O3 Zr2 O3 108.5(3) 19_556 2_655
O3 Zr2 O3 108.5(3) 20_656 .
O3 Zr2 O3 68.22(16) 19_556 .
O3 Zr2 O3 71.8(2) 2_655 .
O3 Zr2 O4 145.71(8) 20_656 .
O3 Zr2 O4 86.75(18) 19_556 .
O3 Zr2 O4 145.71(8) 2_655 .
O3 Zr2 O4 86.75(18) . .
O3 Zr2 O4 86.75(18) 20_656 5_566
O3 Zr2 O4 145.71(8) 19_556 5_566
O3 Zr2 O4 86.75(18) 2_655 5_566
O3 Zr2 O4 145.71(8) . 5_566
O4 Zr2 O4 97.7(3) . 5_566
O3 Zr2 O1 75.72(12) 20_656 17_666
O3 Zr2 O1 75.72(12) 19_556 17_666
O3 Zr2 O1 139.52(9) 2_655 17_666
O3 Zr2 O1 139.53(9) . 17_666
O4 Zr2 O1 73.18(7) . 17_666
O4 Zr2 O1 73.18(7) 5_566 17_666
O3 Zr2 O1 139.52(9) 20_656 3_665
O3 Zr2 O1 139.52(9) 19_556 3_665
O3 Zr2 O1 75.72(12) 2_655 3_665
O3 Zr2 O1 75.72(12) . 3_665
O4 Zr2 O1 73.18(7) . 3_665
O4 Zr2 O1 73.18(7) 5_566 3_665
O1 Zr2 O1 127.84(17) 17_666 3_665
O3 Zr2 Zr1 88.57(12) 20_656 .
O3 Zr2 Zr1 88.57(12) 19_556 .
O3 Zr2 Zr1 35.90(11) 2_655 .
O3 Zr2 Zr1 35.90(11) . .
O4 Zr2 Zr1 118.04(8) . .
O4 Zr2 Zr1 118.04(8) 5_566 .
O1 Zr2 Zr1 160.50(9) 17_666 .
O1 Zr2 Zr1 71.66(9) 3_665 .
O3 Zr2 Zr1 35.90(11) 20_656 17_666
O3 Zr2 Zr1 35.90(11) 19_556 17_666
O3 Zr2 Zr1 88.57(12) 2_655 17_666
O3 Zr2 Zr1 88.57(12) . 17_666
O4 Zr2 Zr1 118.04(8) . 17_666
O4 Zr2 Zr1 118.04(8) 5_566 17_666
O1 Zr2 Zr1 71.66(9) 17_666 17_666
O1 Zr2 Zr1 160.50(9) 3_665 17_666
Zr1 Zr2 Zr1 88.842(17) . 17_666
O3 Zr2 Zr2 90.07(14) 20_656 18_566
O3 Zr2 Zr2 34.11(8) 19_556 18_566
O3 Zr2 Zr2 90.07(14) 2_655 18_566
O3 Zr2 Zr2 34.11(8) . 18_566
O4 Zr2 Zr2 86.16(14) . 18_566
O4 Zr2 Zr2 176.16(14) 5_566 18_566
O1 Zr2 Zr2 108.11(6) 17_666 18_566
O1 Zr2 Zr2 108.11(6) 3_665 18_566
Zr1 Zr2 Zr2 59.667(5) . 18_566
Zr1 Zr2 Zr2 59.667(5) 17_666 18_566
O3 Zr2 Zr2 34.11(8) 20_656 2_655
O3 Zr2 Zr2 90.07(14) 19_556 2_655
O3 Zr2 Zr2 34.11(8) 2_655 2_655
O3 Zr2 Zr2 90.07(14) . 2_655
O4 Zr2 Zr2 176.16(14) . 2_655
O4 Zr2 Zr2 86.16(14) 5_566 2_655
O1 Zr2 Zr2 108.11(6) 17_666 2_655
O1 Zr2 Zr2 108.11(6) 3_665 2_655
Zr1 Zr2 Zr2 59.667(5) . 2_655
Zr1 Zr2 Zr2 59.667(5) 17_666 2_655
Zr2 Zr2 Zr2 90.0 18_566 2_655
N1 Cu1 Cu1 148.47(4) . 26_455
N1 Cu1 Cu1 148.47(4) . 28
Cu1 Cu1 Cu1 60.15(3) 26_455 28
N1 Cu1 Cu1 135.35(15) . 3_565
Cu1 Cu1 Cu1 59.925(17) 26_455 3_565
Cu1 Cu1 Cu1 59.925(17) 28 3_565
N1 Cu1 I1 112.60(15) . .
Cu1 Cu1 I1 62.25(3) 26_455 .
Cu1 Cu1 I1 62.25(3) 28 .
Cu1 Cu1 I1 112.058(18) 3_565 .
N1 Cu1 I1 101.03(8) . 26_455
Cu1 Cu1 I1 59.08(2) 26_455 26_455
Cu1 Cu1 I1 109.624(15) 28 26_455
Cu1 Cu1 I1 61.073(15) 3_565 26_455
I1 Cu1 I1 112.529(17) . 26_455
N1 Cu1 I1 101.03(8) . 28
Cu1 Cu1 I1 109.624(15) 26_455 28
Cu1 Cu1 I1 59.08(2) 28 28
Cu1 Cu1 I1 61.073(15) 3_565 28
I1 Cu1 I1 112.529(17) . 28
I1 Cu1 I1 115.95(3) 26_455 28
C6 O1 Zr2 134.0(3) . 17_666
C6 O2 Zr1 131.7(3) . .
Zr2 O3 Zr2 111.77(16) . 18_566
Zr2 O3 Zr1 108.83(16) . .
Zr2 O3 Zr1 108.83(16) 18_566 .
Zr2 O3 H3O 109.1 . .
Zr2 O3 H3O 109.1 18_566 .
Zr1 O3 H3O 109.1 . .
Zr2 O4 H4O 108.9 . .
C5 N1 C1 117.7(5) . .
C5 N1 Cu1 119.7(4) . .
C1 N1 Cu1 122.6(4) . .
N1 C1 C2 122.3(5) . .
N1 C1 H1 118.9 . .
C2 C1 H1 118.9 . .
C3 C2 C1 118.7(5) . .
C3 C2 H2 120.6 . .
C1 C2 H2 120.6 . .
C4 C3 C2 118.7(5) . .
C4 C3 C6 121.4(4) . .
C2 C3 C6 119.9(4) . .
C3 C4 C5 118.9(5) . .
C3 C4 H4 120.6 . .
C5 C4 H4 120.6 . .
N1 C5 C4 123.7(6) . .
N1 C5 H5 118.1 . .
C4 C5 H5 118.1 . .
O2 C6 O1 126.9(4) . .
O2 C6 C3 116.9(4) . .
O1 C6 C3 116.2(4) . .

loop_
_geom_bond_atom_site_label_1
_geom_bond_atom_site_label_2
_geom_bond_distance
_geom_bond_site_symmetry_2
I1 Cu1 2.6379(8) .
I1 Cu1 2.7211(5) 26_455
Zr1 O3 2.168(4) .
Zr1 O2 2.200(3) .
Zr1 Zr2 3.4996(5) .
Zr2 O3 2.135(2) .
Zr2 O4 2.188(4) .
Zr2 O1 2.279(3) 17_666
Zr2 Zr2 3.5348(7) 18_566
Cu1 N1 2.026(4) .
Cu1 Cu1 2.6265(12) 26_455
Cu1 Cu1 2.6324(16) 3_565
Cu1 I1 2.7211(5) 26_455
O1 C6 1.258(6) .
O2 C6 1.247(6) .
O3 H3O 0.8200 .
O4 H4O 0.8211 .
N1 C5 1.296(9) .
N1 C1 1.329(8) .
C1 C2 1.386(7) .
C1 H1 0.9500 .
C2 C3 1.369(7) .
C2 H2 0.9500 .
C3 C4 1.346(8) .
C3 C6 1.515(6) .
C4 C5 1.384(8) .
C4 H4 0.9500 .
C5 H5 0.9500 .
